data_4071950
loop_
_publ_author_name
'Wu, Jincai'
'Chen, Yi-Zhen'
'Hung, Wen-Chou'
'Lin, Chu-Chieh'

_publ_section_title
;
 Preparation, Characterization, and Catalytic Studies of Magnesium
 Phenoxides: Highly Active Initiators for Ring-Opening Polymerization
 ofl-Lactide
;
_journal_issue 19
_journal_name_full Organometallics
_journal_page_first 4970
_journal_paper_doi 10.1021/om800482j
_journal_volume 27
_journal_year 2008
_chemical_formula_sum 'C46 H47 Mg O5 S'
_chemical_formula_weight 736.21
_chemical_name_systematic
; 
 ? 
;
_space_group_IT_number 15
_symmetry_cell_setting monoclinic
_symmetry_space_group_name_Hall '-C 2yc'
_symmetry_space_group_name_H-M 'C 1 2/c 1'
_atom_sites_solution_hydrogens geom
_atom_sites_solution_primary direct
_atom_sites_solution_secondary difmap
_audit_creation_method SHELXL-97
_cell_angle_alpha 90.00
_cell_angle_beta 110.5490(10)
_cell_angle_gamma 90.00
_cell_formula_units_Z 8
_cell_length_a 35.524(2)
_cell_length_b 18.9707(13)
_cell_length_c 14.2179(9)
_cell_measurement_reflns_used 4235
_cell_measurement_temperature 293(2)
_cell_measurement_theta_max 21.422
_cell_measurement_theta_min 2.212
_cell_volume 8972.0(10)
_computing_cell_refinement 'Bruker SMART'
_computing_data_collection 'Bruker SMART'
_computing_data_reduction 'Bruker SHELXTL'
_computing_molecular_graphics 'Bruker SHELXTL'
_computing_publication_material 'Bruker SHELXTL'
_computing_structure_refinement 'SHELXL-97 (Sheldrick, 1997)'
_computing_structure_solution 'SHELXS-97 (Sheldrick, 1990)'
_diffrn_ambient_temperature 293(2)
_diffrn_measured_fraction_theta_full 0.996
_diffrn_measured_fraction_theta_max 0.996
_diffrn_measurement_device_type 'CCD area detector'
_diffrn_measurement_method 'phi and omega scans'
_diffrn_radiation_monochromator graphite
_diffrn_radiation_source 'fine-focus sealed tube'
_diffrn_radiation_type MoK\a
_diffrn_radiation_wavelength 0.71073
_diffrn_reflns_av_R_equivalents 0.0638
_diffrn_reflns_av_sigmaI/netI 0.0801
_diffrn_reflns_limit_h_max 43
_diffrn_reflns_limit_h_min -43
_diffrn_reflns_limit_k_max 23
_diffrn_reflns_limit_k_min -23
_diffrn_reflns_limit_l_max 17
_diffrn_reflns_limit_l_min -16
_diffrn_reflns_number 24407
_diffrn_reflns_theta_full 26.05
_diffrn_reflns_theta_max 26.05
_diffrn_reflns_theta_min 1.24
_exptl_absorpt_coefficient_mu 0.126
_exptl_absorpt_correction_T_max 1.000
_exptl_absorpt_correction_T_min 0.580
_exptl_absorpt_correction_type SADABS
_exptl_crystal_colour colorless
_exptl_crystal_density_diffrn 1.090
_exptl_crystal_density_method 'not measured'
_exptl_crystal_description block
_exptl_crystal_F_000 3128
_exptl_crystal_size_max 0.28
_exptl_crystal_size_mid 0.24
_exptl_crystal_size_min 0.19
_refine_diff_density_max 0.366
_refine_diff_density_min -0.337
_refine_diff_density_rms 0.070
_refine_ls_extinction_method none
_refine_ls_goodness_of_fit_ref 0.990
_refine_ls_hydrogen_treatment mixed
_refine_ls_matrix_type full
_refine_ls_number_parameters 490
_refine_ls_number_reflns 8832
_refine_ls_number_restraints 0
_refine_ls_restrained_S_all 0.990
_refine_ls_R_factor_all 0.1387
_refine_ls_R_factor_gt 0.0616
_refine_ls_shift/su_max 0.000
_refine_ls_shift/su_mean 0.000
_refine_ls_structure_factor_coef Fsqd
_refine_ls_weighting_details 'calc w=1/[\s^2^(Fo^2^)+(0.1000P)^2^+0.0000P] where P=(Fo^2^+2Fc^2^)/3'
_refine_ls_weighting_scheme calc
_refine_ls_wR_factor_gt 0.1627
_refine_ls_wR_factor_ref 0.1997
_reflns_number_gt 4231
_reflns_number_total 8832
_reflns_threshold_expression >2sigma(I)
_cod_data_source_file om800482j_si_006.cif
_cod_data_source_block qyw2m
_cod_depositor_comments
;
The following automatic conversions were performed:

'_symmetry_cell_setting' value 'Monoclinic' changed to 'monoclinic'
according to /home/saulius/struct/CIF-dictionaries/cif_core.dic
dictionary named 'cif_core.dic' version 2.4.1 from 2010-06-29.

Automatic conversion script
Id: cif_fix_values 1715 2011-07-08 13:25:40Z adriana 
;
_cod_original_cell_volume 8971.9(10)
_cod_original_sg_symbol_H-M C2/c
_cod_database_code 4071950

loop_
_symmetry_equiv_pos_as_xyz
'x, y, z'
'-x, y, -z+1/2'
'x+1/2, y+1/2, z'
'-x+1/2, y+1/2, -z+1/2'
'-x, -y, -z'
'x, -y, z-1/2'
'-x+1/2, -y+1/2, -z'
'x+1/2, -y+1/2, z-1/2'

loop_
_atom_site_label
_atom_site_type_symbol
_atom_site_fract_x
_atom_site_fract_y
_atom_site_fract_z
_atom_site_U_iso_or_equiv
_atom_site_adp_type
_atom_site_occupancy
_atom_site_symmetry_multiplicity
_atom_site_calc_flag
_atom_site_refinement_flags
Mg1 Mg 0.28821(3) 0.78480(6) 0.04419(8) 0.0499(3) Uani 1 1 d .
S1 S 0.33458(3) 0.87344(4) -0.09428(6) 0.0472(2) Uani 1 1 d .
O1 O 0.32742(7) 0.79726(13) 0.16760(16) 0.0618(7) Uani 1 1 d .
O2 O 0.37512(6) 0.83197(11) -0.06927(15) 0.0466(5) Uani 1 1 d .
O3 O 0.30952(7) 0.83842(12) -0.04917(16) 0.0570(6) Uani 1 1 d .
O4 O 0.31864(8) 0.88469(13) -0.19901(16) 0.0670(7) Uani 1 1 d .
O5 O 0.26789(7) 0.69445(12) -0.01514(16) 0.0551(6) Uani 1 1 d .
C1 C 0.35959(10) 0.78486(17) 0.2494(2) 0.0476(8) Uani 1 1 d .
C2 C 0.35597(10) 0.76125(18) 0.3402(2) 0.0517(9) Uani 1 1 d .
C3 C 0.39112(11) 0.74749(18) 0.4199(2) 0.0528(9) Uani 1 1 d .
H3A H 0.3888 0.7314 0.4794 0.063 Uiso 1 1 calc R
C4 C 0.42956(10) 0.75601(18) 0.4175(2) 0.0515(9) Uani 1 1 d .
C5 C 0.43171(10) 0.78081(18) 0.3273(2) 0.0529(9) Uani 1 1 d .
H5A H 0.4569 0.7881 0.3226 0.063 Uiso 1 1 calc R
C6 C 0.39783(9) 0.79509(17) 0.2444(2) 0.0451(8) Uani 1 1 d .
C7 C 0.40048(10) 0.81639(17) 0.1437(2) 0.0460(8) Uani 1 1 d .
H7A H 0.3783 0.8492 0.1121 0.055 Uiso 1 1 calc R
C8 C 0.39471(9) 0.75347(17) 0.0731(2) 0.0439(8) Uani 1 1 d .
C9 C 0.40419(10) 0.68572(18) 0.1110(2) 0.0525(9) Uani 1 1 d .
H9A H 0.4116 0.6788 0.1799 0.063 Uiso 1 1 calc R
C10 C 0.40302(11) 0.62873(18) 0.0511(3) 0.0550(9) Uani 1 1 d .
C11 C 0.39209(11) 0.64043(18) -0.0512(3) 0.0556(9) Uani 1 1 d .
H11A H 0.3917 0.6019 -0.0919 0.067 Uiso 1 1 calc R
C12 C 0.38163(10) 0.70570(17) -0.0970(2) 0.0460(8) Uani 1 1 d .
C13 C 0.38250(9) 0.76082(16) -0.0309(2) 0.0417(7) Uani 1 1 d .
C14 C 0.35101(10) 0.95428(18) -0.0351(3) 0.0548(9) Uani 1 1 d .
C15 C 0.37112(14) 0.9983(2) -0.0797(3) 0.0829(13) Uani 1 1 d .
H15A H 0.3754 0.9845 -0.1379 0.100 Uiso 1 1 calc R
C16 C 0.38477(17) 1.0631(3) -0.0363(5) 0.1160(19) Uani 1 1 d .
H16A H 0.3985 1.0934 -0.0642 0.139 Uiso 1 1 calc R
C17 C 0.37748(18) 1.0811(3) 0.0488(5) 0.1119(19) Uani 1 1 d .
H17A H 0.3868 1.1244 0.0788 0.134 Uiso 1 1 calc R
C18 C 0.35705(16) 1.0384(3) 0.0916(4) 0.0973(15) Uani 1 1 d .
H18A H 0.3523 1.0529 0.1488 0.117 Uiso 1 1 calc R
C19 C 0.34359(12) 0.9736(2) 0.0491(3) 0.0701(11) Uani 1 1 d .
H19A H 0.3297 0.9437 0.0773 0.084 Uiso 1 1 calc R
C20 C 0.31426(12) 0.7513(3) 0.3486(3) 0.0720(12) Uani 1 1 d .
C21 C 0.29070(13) 0.8210(3) 0.3243(3) 0.1060(18) Uani 1 1 d .
H21A H 0.2881 0.8361 0.2579 0.159 Uiso 1 1 calc R
H21B H 0.3048 0.8563 0.3721 0.159 Uiso 1 1 calc R
H21C H 0.2644 0.8141 0.3278 0.159 Uiso 1 1 calc R
C22 C 0.29159(14) 0.6920(3) 0.2781(3) 0.1006(17) Uani 1 1 d .
H22A H 0.2887 0.7038 0.2102 0.151 Uiso 1 1 calc R
H22B H 0.2655 0.6864 0.2830 0.151 Uiso 1 1 calc R
H22C H 0.3064 0.6488 0.2969 0.151 Uiso 1 1 calc R
C23 C 0.31765(14) 0.7294(3) 0.4562(3) 0.1085(19) Uani 1 1 d .
H23A H 0.3312 0.7658 0.5027 0.163 Uiso 1 1 calc R
H23B H 0.3326 0.6863 0.4741 0.163 Uiso 1 1 calc R
H23C H 0.2912 0.7225 0.4586 0.163 Uiso 1 1 calc R
C24 C 0.46721(12) 0.7371(2) 0.5068(3) 0.0745(12) Uani 1 1 d .
C28 C 0.41446(14) 0.5547(2) 0.0945(3) 0.0788(12) Uani 1 1 d .
C29 C 0.4153(3) 0.5499(3) 0.2022(5) 0.205(4) Uani 1 1 d .
H29A H 0.4337 0.5845 0.2427 0.308 Uiso 1 1 calc R
H29B H 0.4240 0.5037 0.2284 0.308 Uiso 1 1 calc R
H29C H 0.3889 0.5587 0.2035 0.308 Uiso 1 1 calc R
C30 C 0.45630(18) 0.5382(3) 0.0941(7) 0.191(4) Uani 1 1 d .
H30A H 0.4561 0.5401 0.0265 0.287 Uiso 1 1 calc R
H30B H 0.4641 0.4919 0.1210 0.287 Uiso 1 1 calc R
H30C H 0.4750 0.5722 0.1345 0.287 Uiso 1 1 calc R
C31 C 0.38566(17) 0.4992(2) 0.0336(4) 0.125(2) Uani 1 1 d .
H31A H 0.3848 0.5007 -0.0346 0.188 Uiso 1 1 calc R
H31B H 0.3593 0.5082 0.0352 0.188 Uiso 1 1 calc R
H31C H 0.3946 0.4535 0.0616 0.188 Uiso 1 1 calc R
C32 C 0.37018(11) 0.71238(19) -0.2117(2) 0.0565(9) Uani 1 1 d .
C33 C 0.38449(17) 0.6484(2) -0.2556(3) 0.1020(17) Uani 1 1 d .
H33A H 0.3732 0.6063 -0.2391 0.153 Uiso 1 1 calc R
H33B H 0.4133 0.6457 -0.2278 0.153 Uiso 1 1 calc R
H33C H 0.3760 0.6531 -0.3272 0.153 Uiso 1 1 calc R
C34 C 0.32446(12) 0.7157(2) -0.2601(3) 0.0784(12) Uani 1 1 d .
H34A H 0.3146 0.7557 -0.2344 0.118 Uiso 1 1 calc R
H34B H 0.3130 0.6734 -0.2449 0.118 Uiso 1 1 calc R
H34C H 0.3171 0.7202 -0.3316 0.118 Uiso 1 1 calc R
C35 C 0.38948(12) 0.7762(2) -0.2417(3) 0.0706(11) Uani 1 1 d .
H35A H 0.3816 0.8183 -0.2159 0.106 Uiso 1 1 calc R
H35B H 0.3807 0.7790 -0.3136 0.106 Uiso 1 1 calc R
H35C H 0.4182 0.7716 -0.2146 0.106 Uiso 1 1 calc R
C36 C 0.43978(11) 0.8548(2) 0.1525(3) 0.0669(11) Uani 1 1 d .
H36A H 0.4393 0.8674 0.0867 0.100 Uiso 1 1 calc R
H36B H 0.4622 0.8244 0.1842 0.100 Uiso 1 1 calc R
H36C H 0.4422 0.8967 0.1921 0.100 Uiso 1 1 calc R
C37 C 0.28930(16) 0.6385(2) -0.0369(5) 0.1062(17) Uani 1 1 d .
H37A H 0.3174 0.6431 0.0049 0.127 Uiso 1 1 calc R
H37B H 0.2875 0.6425 -0.1063 0.127 Uiso 1 1 calc R
C38 C 0.27515(11) 0.5673(2) -0.0213(3) 0.0634(10) Uani 1 1 d .
C39 C 0.26107(15) 0.5211(3) -0.0993(4) 0.0987(15) Uani 1 1 d .
H39A H 0.2592 0.5354 -0.1634 0.118 Uiso 1 1 calc R
C40 C 0.24940(19) 0.4526(4) -0.0847(6) 0.128(2) Uani 1 1 d .
H40A H 0.2402 0.4206 -0.1374 0.154 Uiso 1 1 calc R
C41 C 0.2521(2) 0.4355(3) 0.0080(8) 0.137(3) Uani 1 1 d .
H41A H 0.2452 0.3898 0.0193 0.164 Uiso 1 1 calc R
C42 C 0.2639(2) 0.4790(4) 0.0847(5) 0.138(2) Uani 1 1 d .
H42A H 0.2643 0.4651 0.1477 0.166 Uiso 1 1 calc R
C43 C 0.27557(17) 0.5447(3) 0.0693(4) 0.1037(16) Uani 1 1 d .
H43A H 0.2842 0.5757 0.1234 0.124 Uiso 1 1 calc R
C27 C 0.4642(4) 0.6558(7) 0.5278(14) 0.134(5) Uani 0.50 1 d P
C25 C 0.5051(2) 0.7470(8) 0.4899(7) 0.075(3) Uani 0.50 1 d P
C26 C 0.4674(3) 0.7788(9) 0.6001(7) 0.094(4) Uani 0.50 1 d P
C25' C 0.4926(5) 0.8089(9) 0.5361(14) 0.193(9) Uani 0.50 1 d P
C27' C 0.4935(7) 0.6884(15) 0.4713(12) 0.213(12) Uani 0.50 1 d P
C26' C 0.4587(4) 0.7160(12) 0.5998(9) 0.138(6) Uani 0.50 1 d P
C46 C 0.4594(6) 1.0315(9) 0.3422(14) 0.336(7) Uiso 1 1 d .
C47 C 0.4804(9) 1.0402(12) 0.280(2) 0.513(17) Uiso 1 1 d .
C48 C 0.4927(5) 0.9963(8) 0.4546(9) 0.288(6) Uiso 1 1 d .

loop_
_atom_site_aniso_label
_atom_site_aniso_U_11
_atom_site_aniso_U_22
_atom_site_aniso_U_33
_atom_site_aniso_U_23
_atom_site_aniso_U_13
_atom_site_aniso_U_12
Mg1 0.0408(6) 0.0601(8) 0.0443(7) 0.0023(5) 0.0093(5) -0.0109(5)
S1 0.0488(5) 0.0483(5) 0.0424(5) 0.0054(4) 0.0133(4) -0.0027(4)
O1 0.0432(14) 0.0899(19) 0.0455(14) -0.0002(12) 0.0071(11) -0.0063(12)
O2 0.0489(13) 0.0461(14) 0.0478(13) 0.0057(10) 0.0206(10) -0.0002(10)
O3 0.0499(14) 0.0625(15) 0.0612(15) 0.0121(12) 0.0227(12) -0.0063(12)
O4 0.0712(17) 0.0807(18) 0.0394(14) 0.0129(12) 0.0075(12) 0.0036(14)
O5 0.0455(14) 0.0533(15) 0.0635(15) -0.0006(11) 0.0153(12) -0.0063(11)
C1 0.0429(19) 0.060(2) 0.0353(18) -0.0082(15) 0.0079(15) -0.0026(16)
C2 0.047(2) 0.070(2) 0.0365(19) -0.0078(16) 0.0130(16) -0.0097(17)
C3 0.056(2) 0.064(2) 0.0392(19) -0.0001(16) 0.0183(17) -0.0055(18)
C4 0.046(2) 0.064(2) 0.043(2) 0.0005(16) 0.0134(16) 0.0028(17)
C5 0.043(2) 0.068(2) 0.049(2) 0.0002(17) 0.0180(16) -0.0023(17)
C6 0.0402(19) 0.057(2) 0.0378(18) -0.0011(15) 0.0132(15) -0.0042(15)
C7 0.0468(19) 0.052(2) 0.0396(18) -0.0013(15) 0.0163(15) -0.0054(15)
C8 0.0441(19) 0.048(2) 0.0412(19) -0.0010(15) 0.0163(15) -0.0050(15)
C9 0.055(2) 0.056(2) 0.044(2) 0.0085(17) 0.0147(17) -0.0032(17)
C10 0.059(2) 0.044(2) 0.062(2) 0.0040(18) 0.0213(18) 0.0010(17)
C11 0.065(2) 0.045(2) 0.062(2) -0.0067(17) 0.0285(19) -0.0011(17)
C12 0.048(2) 0.047(2) 0.0460(19) -0.0019(15) 0.0200(15) -0.0021(15)
C13 0.0414(18) 0.0440(19) 0.0427(19) 0.0058(14) 0.0183(15) -0.0012(14)
C14 0.054(2) 0.047(2) 0.060(2) 0.0017(17) 0.0169(18) 0.0023(16)
C15 0.101(3) 0.055(3) 0.108(4) -0.007(2) 0.055(3) -0.015(2)
C16 0.118(5) 0.062(3) 0.181(6) -0.015(3) 0.069(4) -0.025(3)
C17 0.110(4) 0.065(4) 0.149(5) -0.038(3) 0.032(4) -0.006(3)
C18 0.111(4) 0.077(4) 0.102(4) -0.027(3) 0.034(3) 0.012(3)
C19 0.080(3) 0.059(3) 0.073(3) -0.006(2) 0.029(2) 0.002(2)
C20 0.054(2) 0.119(4) 0.045(2) -0.005(2) 0.0209(19) -0.019(2)
C21 0.051(3) 0.187(6) 0.082(3) -0.019(3) 0.026(2) 0.012(3)
C22 0.087(3) 0.143(4) 0.066(3) -0.013(3) 0.020(2) -0.062(3)
C23 0.070(3) 0.206(6) 0.060(3) -0.001(3) 0.035(2) -0.040(3)
C24 0.051(2) 0.112(4) 0.053(2) 0.016(2) 0.0088(19) 0.013(2)
C28 0.083(3) 0.052(3) 0.094(3) 0.018(2) 0.021(3) 0.006(2)
C29 0.431(14) 0.077(4) 0.120(5) 0.051(4) 0.112(7) 0.047(6)
C30 0.096(5) 0.112(5) 0.348(11) 0.106(6) 0.055(6) 0.043(4)
C31 0.129(5) 0.057(3) 0.163(5) 0.027(3) 0.018(4) -0.008(3)
C32 0.064(2) 0.065(2) 0.043(2) -0.0078(17) 0.0225(18) -0.0017(19)
C33 0.158(5) 0.091(4) 0.071(3) -0.010(2) 0.058(3) 0.025(3)
C34 0.073(3) 0.109(4) 0.050(2) -0.011(2) 0.016(2) -0.019(2)
C35 0.076(3) 0.098(3) 0.049(2) 0.003(2) 0.036(2) -0.010(2)
C36 0.068(3) 0.078(3) 0.058(2) -0.0067(19) 0.0247(19) -0.026(2)
C37 0.098(4) 0.064(3) 0.190(5) -0.002(3) 0.091(4) 0.000(3)
C38 0.061(2) 0.061(3) 0.072(3) -0.006(2) 0.028(2) 0.0042(19)
C39 0.102(4) 0.109(4) 0.081(3) -0.014(3) 0.027(3) 0.009(3)
C40 0.125(5) 0.108(5) 0.149(6) -0.069(5) 0.046(5) -0.016(4)
C41 0.166(7) 0.076(4) 0.203(8) -0.003(5) 0.109(7) 0.010(4)
C42 0.211(8) 0.099(5) 0.132(6) 0.032(4) 0.095(5) 0.030(5)
C43 0.132(5) 0.097(4) 0.082(4) -0.005(3) 0.037(3) -0.006(3)
C27 0.093(9) 0.077(7) 0.200(15) 0.091(9) 0.012(9) 0.018(6)
C25 0.032(4) 0.132(10) 0.059(6) 0.008(6) 0.012(4) 0.020(6)
C26 0.068(7) 0.167(12) 0.034(5) 0.002(6) 0.004(4) 0.023(8)
C25' 0.132(13) 0.154(14) 0.172(15) 0.050(12) -0.098(12) -0.045(11)
C27' 0.166(18) 0.29(3) 0.126(12) -0.047(16) -0.017(12) 0.182(19)
C26' 0.102(10) 0.239(19) 0.070(8) 0.083(11) 0.025(7) 0.051(13)

loop_
_atom_type_symbol
_atom_type_description
_atom_type_scat_dispersion_real
_atom_type_scat_dispersion_imag
_atom_type_scat_source
C C 0.0033 0.0016 'International Tables Vol C Tables 4.2.6.8 and 6.1.1.4'
H H 0.0000 0.0000 'International Tables Vol C Tables 4.2.6.8 and 6.1.1.4'
O O 0.0106 0.0060 'International Tables Vol C Tables 4.2.6.8 and 6.1.1.4'
Mg Mg 0.0486 0.0363 'International Tables Vol C Tables 4.2.6.8 and 6.1.1.4'
S S 0.1246 0.1234 'International Tables Vol C Tables 4.2.6.8 and 6.1.1.4'

loop_
_geom_angle_atom_site_label_1
_geom_angle_atom_site_label_2
_geom_angle_atom_site_label_3
_geom_angle
_geom_angle_site_symmetry_1
_geom_angle_site_symmetry_3
O1 Mg1 O5 124.04(12) . 7_565
O1 Mg1 O5 125.00(12) . .
O5 Mg1 O5 83.57(11) 7_565 .
O1 Mg1 O3 103.31(11) . .
O5 Mg1 O3 110.74(10) 7_565 .
O5 Mg1 O3 109.17(11) . .
O1 Mg1 Mg1 139.46(10) . 7_565
O5 Mg1 Mg1 41.87(7) 7_565 7_565
O5 Mg1 Mg1 41.71(7) . 7_565
O3 Mg1 Mg1 117.23(9) . 7_565
O4 S1 O3 117.46(15) . .
O4 S1 O2 108.15(14) . .
O3 S1 O2 109.38(13) . .
O4 S1 C14 108.52(16) . .
O3 S1 C14 110.30(16) . .
O2 S1 C14 101.89(14) . .
C1 O1 Mg1 160.4(2) . .
C13 O2 S1 125.78(18) . .
S1 O3 Mg1 164.78(16) . .
C37 O5 Mg1 135.0(3) . 7_565
C37 O5 Mg1 128.2(3) . .
Mg1 O5 Mg1 96.43(11) 7_565 .
O1 C1 C6 118.8(3) . .
O1 C1 C2 121.8(3) . .
C6 C1 C2 119.4(3) . .
C3 C2 C1 117.5(3) . .
C3 C2 C20 122.0(3) . .
C1 C2 C20 120.5(3) . .
C4 C3 C2 124.8(3) . .
C3 C4 C5 115.8(3) . .
C3 C4 C24 122.3(3) . .
C5 C4 C24 121.9(3) . .
C6 C5 C4 122.6(3) . .
C5 C6 C1 119.9(3) . .
C5 C6 C7 122.1(3) . .
C1 C6 C7 117.8(3) . .
C6 C7 C8 111.9(3) . .
C6 C7 C36 113.7(3) . .
C8 C7 C36 109.4(3) . .
C9 C8 C13 116.5(3) . .
C9 C8 C7 120.7(3) . .
C13 C8 C7 122.6(3) . .
C10 C9 C8 122.7(3) . .
C9 C10 C11 117.6(3) . .
C9 C10 C28 121.9(3) . .
C11 C10 C28 120.4(3) . .
C10 C11 C12 124.5(3) . .
C11 C12 C13 114.3(3) . .
C11 C12 C32 119.9(3) . .
C13 C12 C32 125.8(3) . .
C8 C13 C12 124.3(3) . .
C8 C13 O2 116.2(3) . .
C12 C13 O2 119.1(3) . .
C19 C14 C15 121.8(4) . .
C19 C14 S1 121.6(3) . .
C15 C14 S1 116.6(3) . .
C14 C15 C16 119.1(4) . .
C17 C16 C15 118.2(5) . .
C18 C17 C16 122.7(5) . .
C17 C18 C19 119.4(5) . .
C14 C19 C18 118.7(4) . .
C22 C20 C2 109.8(3) . .
C22 C20 C21 111.3(4) . .
C2 C20 C21 109.9(3) . .
C22 C20 C23 106.8(4) . .
C2 C20 C23 111.5(3) . .
C21 C20 C23 107.5(4) . .
C25 C24 C26' 131.1(7) . .
C25 C24 C27' 46.7(11) . .
C26' C24 C27' 117.8(12) . .
C25 C24 C4 115.0(5) . .
C26' C24 C4 113.7(6) . .
C27' C24 C4 109.2(6) . .
C25 C24 C26 110.4(7) . .
C26' C24 C26 47.5(8) . .
C27' C24 C26 141.2(8) . .
C4 C24 C26 109.4(5) . .
C25 C24 C27 106.5(8) . .
C26' C24 C27 61.9(9) . .
C27' C24 C27 63.9(11) . .
C4 C24 C27 106.7(5) . .
C26 C24 C27 108.6(9) . .
C25 C24 C25' 57.8(9) . .
C26' C24 C25' 105.3(11) . .
C27' C24 C25' 104.3(14) . .
C4 C24 C25' 105.3(5) . .
C26 C24 C25' 60.6(9) . .
C27 C24 C25' 147.9(7) . .
C31 C28 C30 108.8(5) . .
C31 C28 C29 107.8(5) . .
C30 C28 C29 108.4(5) . .
C31 C28 C10 112.2(4) . .
C30 C28 C10 108.0(4) . .
C29 C28 C10 111.6(4) . .
C35 C32 C34 110.6(3) . .
C35 C32 C33 105.6(3) . .
C34 C32 C33 107.6(3) . .
C35 C32 C12 112.6(3) . .
C34 C32 C12 109.0(3) . .
C33 C32 C12 111.4(3) . .
O5 C37 C38 114.7(3) . .
C43 C38 C39 116.7(4) . .
C43 C38 C37 122.6(4) . .
C39 C38 C37 120.7(4) . .
C38 C39 C40 121.3(5) . .
C41 C40 C39 116.8(6) . .
C42 C41 C40 124.2(7) . .
C41 C42 C43 118.1(6) . .
C38 C43 C42 122.9(5) . .

loop_
_geom_bond_atom_site_label_1
_geom_bond_atom_site_label_2
_geom_bond_distance
_geom_bond_site_symmetry_2
Mg1 O1 1.833(2) .
Mg1 O5 1.929(3) 7_565
Mg1 O5 1.935(2) .
Mg1 O3 2.019(2) .
Mg1 Mg1 2.881(2) 7_565
S1 O4 1.411(2) .
S1 O3 1.430(2) .
S1 O2 1.568(2) .
S1 C14 1.748(4) .
O1 C1 1.334(4) .
O2 C13 1.445(4) .
O5 C37 1.402(5) .
O5 Mg1 1.929(3) 7_565
C1 C6 1.399(4) .
C1 C2 1.416(4) .
C2 C3 1.385(4) .
C2 C20 1.539(5) .
C3 C4 1.387(5) .
C4 C5 1.393(4) .
C4 C24 1.529(5) .
C5 C6 1.384(4) .
C6 C7 1.522(4) .
C7 C8 1.526(4) .
C7 C36 1.541(4) .
C8 C9 1.389(4) .
C8 C13 1.394(4) .
C9 C10 1.368(5) .
C10 C11 1.385(5) .
C10 C28 1.531(5) .
C11 C12 1.388(4) .
C12 C13 1.399(4) .
C12 C32 1.540(4) .
C14 C19 1.363(5) .
C14 C15 1.388(5) .
C15 C16 1.383(6) .
C16 C17 1.366(7) .
C17 C18 1.365(7) .
C18 C19 1.379(6) .
C20 C22 1.533(6) .
C20 C21 1.538(6) .
C20 C23 1.549(5) .
C24 C25 1.460(9) .
C24 C26' 1.511(12) .
C24 C27' 1.520(14) .
C24 C26 1.543(11) .
C24 C27 1.582(11) .
C24 C25' 1.606(14) .
C28 C31 1.510(6) .
C28 C30 1.520(7) .
C28 C29 1.525(7) .
C32 C35 1.525(5) .
C32 C34 1.527(5) .
C32 C33 1.531(5) .
C37 C38 1.485(5) .
C38 C43 1.353(6) .
C38 C39 1.363(6) .
C39 C40 1.402(8) .
C40 C41 1.327(8) .
C41 C42 1.314(8) .
C42 C43 1.355(7) .
C46 C47 1.35(2) .
C48 C48 1.22(2) 5_676
